data_7031184
loop_
_publ_author_name
'Rosen, Thomas C.'
'Kirschbaum, Kristin'
'Giolando, Dean M.'

_publ_section_title
;
 Homoleptic phenolate complexes of zirconium(iv): syntheses and structural
 characterization of the first six coordinate complexes
;
_journal_issue 1
_journal_name_full 'Dalton Transactions'
_journal_page_first 120
_journal_paper_doi 10.1039/b207299h
_journal_year 2003
_chemical_formula_sum 'C52 H56 Cl6 Na2 O10 Zr'
_chemical_formula_weight 1190.87
_chemical_name_systematic
; 
? 
;
_space_group_IT_number 2
_symmetry_cell_setting triclinic
_symmetry_space_group_name_Hall '-P 1'
_symmetry_space_group_name_H-M 'P -1'
_atom_sites_solution_hydrogens geom
_atom_sites_solution_primary direct
_atom_sites_solution_secondary difmap
_audit_creation_method SHELXL-97
_cell_angle_alpha 111.212(1)
_cell_angle_beta 109.659(1)
_cell_angle_gamma 96.699(1)
_cell_formula_units_Z 1
_cell_length_a 10.8102(2)
_cell_length_b 12.1126(3)
_cell_length_c 12.2598(2)
_cell_measurement_reflns_used 7940
_cell_measurement_temperature 150(1)
_cell_measurement_theta_max 26.88
_cell_measurement_theta_min 2.69
_cell_volume 1356.35(5)
_computing_cell_refinement 'Siemens SAINT'
_computing_data_collection 'Siemens SMART'
_computing_data_reduction 'Siemens SAINT'
_computing_molecular_graphics 'Siemens SHELXTL'
_computing_publication_material 'Siemens SHELXTL and the Toledo cifomatic'
_computing_structure_refinement 'SHELXL-97 (Sheldrick, 1997)'
_computing_structure_solution 'SHELXS-97 (Sheldrick, 1990)'
_diffrn_ambient_temperature 150(1)
_diffrn_measured_fraction_theta_full 0.893
_diffrn_measured_fraction_theta_max 0.893
_diffrn_measurement_device_type 'CCD detector Smart Platform'
_diffrn_measurement_method '\w scans'
_diffrn_radiation_monochromator graphite
_diffrn_radiation_source 'Sealed Tube'
_diffrn_radiation_type MoK\a
_diffrn_radiation_wavelength 0.71073
_diffrn_reflns_av_R_equivalents 0.0222
_diffrn_reflns_av_sigmaI/netI 0.0331
_diffrn_reflns_limit_h_max 15
_diffrn_reflns_limit_h_min -15
_diffrn_reflns_limit_k_max 16
_diffrn_reflns_limit_k_min -16
_diffrn_reflns_limit_l_max 16
_diffrn_reflns_limit_l_min -16
_diffrn_reflns_number 16012
_diffrn_reflns_theta_full 30.11
_diffrn_reflns_theta_max 30.11
_diffrn_reflns_theta_min 2.08
_exptl_absorpt_coefficient_mu 0.570
_exptl_absorpt_correction_T_max 0.991925
_exptl_absorpt_correction_T_min 0.854298
_exptl_absorpt_correction_type 'Empirical :Multipole Expansion (Blessing, 1995)'
_exptl_crystal_colour colorless
_exptl_crystal_density_diffrn 1.458
_exptl_crystal_F_000 612
_exptl_crystal_size_max 0.49
_exptl_crystal_size_mid 0.30
_exptl_crystal_size_min 0.22
_refine_diff_density_max 0.441
_refine_diff_density_min -0.530
_refine_diff_density_rms 0.059
_refine_ls_extinction_method none
_refine_ls_goodness_of_fit_ref 1.064
_refine_ls_hydrogen_treatment riding
_refine_ls_matrix_type full
_refine_ls_number_parameters 320
_refine_ls_number_reflns 7139
_refine_ls_number_restraints 0
_refine_ls_restrained_S_all 1.064
_refine_ls_R_factor_all 0.0490
_refine_ls_R_factor_gt 0.0353
_refine_ls_shift/su_max 0.003
_refine_ls_shift/su_mean 0.000
_refine_ls_structure_factor_coef Fsqd
_refine_ls_weighting_details 'calc w=1/[\s^2^(Fo^2^)+(0.0496P)^2^+0.2280P] where P=(Fo^2^+2Fc^2^)/3'
_refine_ls_weighting_scheme calc
_refine_ls_wR_factor_gt 0.0900
_refine_ls_wR_factor_ref 0.0949
_reflns_number_gt 5771
_reflns_number_total 7139
_reflns_threshold_expression >2sigma(I)
_cod_data_source_file b207299h.txt
_cod_data_source_block '[Na(THF)2]2[Zr(OC6H4-2-Cl)6]'
_cod_depositor_comments
;
The following automatic conversions were performed:

'_symmetry_cell_setting' value 'Triclinic' changed to 'triclinic'
according to
/usr/data/users/saulius/automatic-downloads/retrospective/RSC/lib/dictionaries/cif_core.dic
dictionary named 'cif_core.dic' version 2.4.2 from 2011-04-26.

Automatic conversion script
Id: cif_fix_values 2281 2013-09-26 08:29:07Z andrius 
;
_cod_original_sg_symbol_H-M 'P-1   '
_cod_database_code 7031184

loop_
_symmetry_equiv_pos_as_xyz
'x, y, z'
'-x, -y, -z'

loop_
_atom_site_label
_atom_site_type_symbol
_atom_site_fract_x
_atom_site_fract_y
_atom_site_fract_z
_atom_site_U_iso_or_equiv
_atom_site_adp_type
_atom_site_occupancy
_atom_site_symmetry_multiplicity
_atom_site_calc_flag
_atom_site_refinement_flags
Zr1 Zr 0.0000 0.0000 0.5000 0.02184(7) Uani 1.000000 2 d S
Cl1 Cl 0.13279(6) 0.32161(5) 0.37822(6) 0.04386(13) Uani 1.000000 1 d .
Cl2 Cl 0.06899(8) -0.38492(5) 0.41284(6) 0.05757(18) Uani 1.000000 1 d .
Cl3 Cl 0.06727(6) -0.03533(5) 0.86622(5) 0.04333(13) Uani 1.000000 1 d .
Na1 Na 0.12396(8) -0.16855(7) 0.64229(7) 0.03408(18) Uani 1.000000 1 d .
O1 O 0.11669(13) 0.13510(12) 0.48074(13) 0.0318(3) Uani 1.000000 1 d .
O2 O 0.11325(13) -0.12391(11) 0.45858(12) 0.0285(3) Uani 1.000000 1 d .
O3 O 0.12050(13) 0.05805(11) 0.69044(12) 0.0287(3) Uani 1.000000 1 d .
O4 O 0.35505(16) -0.08032(17) 0.70591(15) 0.0527(4) Uani 1.000000 1 d .
O5 O 0.20627(18) -0.30208(15) 0.73892(15) 0.0471(4) Uani 1.000000 1 d .
C1 C 0.24314(19) 0.20157(16) 0.51987(18) 0.0294(4) Uani 1.000000 1 d .
C2 C 0.2688(2) 0.29473(17) 0.4814(2) 0.0331(4) Uani 1.000000 1 d .
C3 C 0.4003(2) 0.3673(2) 0.5245(2) 0.0460(6) Uani 1.000000 1 d .
C4 C 0.5093(2) 0.3484(2) 0.6055(3) 0.0530(6) Uani 1.000000 1 d .
C5 C 0.4875(2) 0.2551(2) 0.6433(2) 0.0512(6) Uani 1.000000 1 d .
C6 C 0.3571(2) 0.1832(2) 0.6012(2) 0.0401(5) Uani 1.000000 1 d .
C7 C 0.12127(18) -0.19721(17) 0.35077(17) 0.0289(4) Uani 1.000000 1 d .
C8 C 0.1039(2) -0.32313(19) 0.31512(19) 0.0362(4) Uani 1.000000 1 d .
C9 C 0.1095(2) -0.4012(2) 0.2021(2) 0.0498(6) Uani 1.000000 1 d .
C10 C 0.1315(2) -0.3538(3) 0.1216(2) 0.0576(7) Uani 1.000000 1 d .
C11 C 0.1493(2) -0.2308(3) 0.1547(2) 0.0542(7) Uani 1.000000 1 d .
C12 C 0.1454(2) -0.1516(2) 0.2681(2) 0.0391(5) Uani 1.000000 1 d .
C13 C 0.17050(19) 0.14297(17) 0.81213(17) 0.0284(4) Uani 1.000000 1 d .
C14 C 0.1547(2) 0.11416(17) 0.90835(18) 0.0324(4) Uani 1.000000 1 d .
C15 C 0.2028(3) 0.2007(2) 1.0346(2) 0.0458(5) Uani 1.000000 1 d .
C16 C 0.2707(3) 0.3197(2) 1.0688(2) 0.0541(6) Uani 1.000000 1 d .
C17 C 0.2882(3) 0.3508(2) 0.9758(2) 0.0535(6) Uani 1.000000 1 d .
C18 C 0.2386(2) 0.26420(18) 0.8492(2) 0.0393(5) Uani 1.000000 1 d .
C19 C 0.4508(3) -0.0182(4) 0.8345(3) 0.0768(10) Uani 1.000000 1 d .
C20 C 0.5830(3) -0.0109(4) 0.8372(3) 0.0983(14) Uani 1.000000 1 d .
C21 C 0.5691(3) -0.1037(3) 0.7127(3) 0.0729(9) Uani 1.000000 1 d .
C22 C 0.4251(2) -0.1215(2) 0.6243(2) 0.0488(6) Uani 1.000000 1 d .
C23 C 0.2062(4) -0.2970(3) 0.8567(3) 0.0673(8) Uani 1.000000 1 d .
C24A C 0.3411(5) -0.3337(5) 0.9153(4) 0.0428(10) Uiso 0.500000 1 d P
C24B C 0.2715(6) -0.3897(5) 0.8827(5) 0.0589(13) Uiso 0.500000 1 d P
C25A C 0.3521(8) -0.4156(7) 0.8043(7) 0.075(2) Uiso 0.500000 1 d P
C25B C 0.3093(6) -0.4515(5) 0.7839(5) 0.0401(11) Uiso 0.500000 1 d P
C26 C 0.2829(3) -0.3859(3) 0.6984(3) 0.0591(7) Uani 1.000000 1 d .
H3A H 0.4140 0.4289 0.4980 0.055 Uiso 1.000000 1 calc R
H4A H 0.5970 0.3974 0.6352 0.064 Uiso 1.000000 1 calc R
H5A H 0.5615 0.2409 0.6973 0.061 Uiso 1.000000 1 calc R
H6A H 0.3448 0.1213 0.6275 0.048 Uiso 1.000000 1 calc R
H9A H 0.0985 -0.4846 0.1812 0.060 Uiso 1.000000 1 calc R
H10A H 0.1343 -0.4051 0.0453 0.069 Uiso 1.000000 1 calc R
H11A H 0.1644 -0.1991 0.1001 0.065 Uiso 1.000000 1 calc R
H12A H 0.1589 -0.0680 0.2889 0.047 Uiso 1.000000 1 calc R
H15A H 0.1894 0.1786 1.0958 0.055 Uiso 1.000000 1 calc R
H16A H 0.3043 0.3784 1.1534 0.065 Uiso 1.000000 1 calc R
H17A H 0.3338 0.4310 0.9984 0.064 Uiso 1.000000 1 calc R
H18A H 0.2510 0.2873 0.7883 0.047 Uiso 1.000000 1 calc R
H19A H 0.4356 -0.0623 0.8830 0.092 Uiso 1.000000 1 calc R
H19B H 0.4408 0.0638 0.8730 0.092 Uiso 1.000000 1 calc R
H20A H 0.6397 -0.0274 0.9066 0.118 Uiso 1.000000 1 calc R
H20B H 0.6250 0.0707 0.8503 0.118 Uiso 1.000000 1 calc R
H21A H 0.5822 -0.1799 0.7177 0.087 Uiso 1.000000 1 calc R
H21B H 0.6342 -0.0738 0.6846 0.087 Uiso 1.000000 1 calc R
H22A H 0.4236 -0.0733 0.5758 0.059 Uiso 1.000000 1 calc R
H22B H 0.3826 -0.2075 0.5648 0.059 Uiso 1.000000 1 calc R
H23A H 0.1259 -0.3549 0.8422 0.081 Uiso 1.000000 1 calc R
H23B H 0.2096 -0.2149 0.9126 0.081 Uiso 1.000000 1 calc R
H24A H 0.4197 -0.2621 0.9655 0.051 Uiso 0.500000 1 calc R
H24B H 0.3321 -0.3740 0.9688 0.051 Uiso 0.500000 1 calc R
H24C H 0.3515 -0.3500 0.9634 0.071 Uiso 0.500000 1 calc R
H24D H 0.2086 -0.4479 0.8899 0.071 Uiso 0.500000 1 calc R
H25A H 0.3103 -0.4999 0.7841 0.090 Uiso 0.500000 1 calc R
H25B H 0.4474 -0.4072 0.8191 0.090 Uiso 0.500000 1 calc R
H25C H 0.2555 -0.5368 0.7364 0.048 Uiso 0.500000 1 calc R
H25D H 0.4050 -0.4491 0.8181 0.048 Uiso 0.500000 1 calc R
H26A H 0.3491 -0.3481 0.6763 0.071 Uiso 1.000000 1 calc R
H26B H 0.2222 -0.4602 0.6236 0.071 Uiso 1.000000 1 calc R

loop_
_atom_site_aniso_label
_atom_site_aniso_U_11
_atom_site_aniso_U_22
_atom_site_aniso_U_33
_atom_site_aniso_U_23
_atom_site_aniso_U_13
_atom_site_aniso_U_12
Zr1 0.02596(13) 0.01742(11) 0.02144(12) 0.00762(9) 0.00988(9) 0.00516(9)
Cl1 0.0496(3) 0.0336(3) 0.0523(3) 0.0249(2) 0.0196(3) 0.0071(2)
Cl2 0.0927(5) 0.0263(3) 0.0433(3) 0.0141(2) 0.0177(3) 0.0133(3)
Cl3 0.0614(3) 0.0352(3) 0.0393(3) 0.0159(2) 0.0284(3) 0.0100(2)
Na1 0.0436(4) 0.0327(4) 0.0324(4) 0.0172(3) 0.0175(4) 0.0159(3)
O1 0.0314(7) 0.0271(7) 0.0354(7) 0.0137(6) 0.0134(6) 0.0026(5)
O2 0.0354(7) 0.0254(6) 0.0260(6) 0.0092(5) 0.0150(6) 0.0120(5)
O3 0.0323(7) 0.0261(6) 0.0225(6) 0.0072(5) 0.0097(5) 0.0058(5)
O4 0.0392(9) 0.0787(13) 0.0369(8) 0.0206(8) 0.0151(7) 0.0204(8)
O5 0.0685(11) 0.0483(9) 0.0396(8) 0.0266(7) 0.0263(8) 0.0302(8)
C1 0.0318(9) 0.0224(8) 0.0317(9) 0.0067(7) 0.0167(8) 0.0043(7)
C2 0.0352(10) 0.0246(9) 0.0398(11) 0.0103(8) 0.0203(9) 0.0050(8)
C3 0.0464(13) 0.0294(10) 0.0615(15) 0.0126(10) 0.0317(12) 0.0016(9)
C4 0.0329(12) 0.0406(13) 0.0676(17) 0.0054(12) 0.0230(12) -0.0005(10)
C5 0.0327(11) 0.0515(14) 0.0542(14) 0.0115(12) 0.0127(11) 0.0108(10)
C6 0.0380(11) 0.0387(11) 0.0427(12) 0.0164(9) 0.0161(10) 0.0117(9)
C7 0.0241(9) 0.0327(10) 0.0248(9) 0.0073(7) 0.0085(7) 0.0112(7)
C8 0.0339(10) 0.0332(10) 0.0300(10) 0.0066(8) 0.0069(8) 0.0113(8)
C9 0.0401(12) 0.0382(12) 0.0416(12) -0.0066(10) 0.0087(10) 0.0110(10)
C10 0.0426(13) 0.0670(17) 0.0354(12) -0.0076(12) 0.0187(10) 0.0070(12)
C11 0.0457(13) 0.0751(18) 0.0352(12) 0.0133(12) 0.0236(11) 0.0056(12)
C12 0.0377(11) 0.0440(12) 0.0342(11) 0.0132(9) 0.0182(9) 0.0081(9)
C13 0.0308(9) 0.0263(9) 0.0233(8) 0.0077(7) 0.0079(7) 0.0102(7)
C14 0.0394(11) 0.0277(9) 0.0272(9) 0.0088(8) 0.0127(8) 0.0116(8)
C15 0.0649(15) 0.0440(12) 0.0268(10) 0.0105(9) 0.0191(10) 0.0230(11)
C16 0.0750(18) 0.0371(12) 0.0285(11) 0.0010(9) 0.0100(11) 0.0165(12)
C17 0.0681(16) 0.0250(10) 0.0429(13) 0.0035(9) 0.0091(12) 0.0059(10)
C18 0.0483(12) 0.0286(10) 0.0347(11) 0.0116(8) 0.0124(9) 0.0088(9)
C19 0.0532(16) 0.117(3) 0.0365(14) 0.0133(16) 0.0112(12) 0.0272(17)
C20 0.0459(16) 0.124(3) 0.0611(19) -0.012(2) 0.0065(14) 0.0191(19)
C21 0.0389(14) 0.090(2) 0.0654(18) 0.0093(16) 0.0214(13) 0.0131(14)
C22 0.0473(13) 0.0593(15) 0.0447(13) 0.0218(11) 0.0239(11) 0.0184(11)
C23 0.113(2) 0.0703(19) 0.0522(15) 0.0402(14) 0.0469(17) 0.0553(18)
C26 0.086(2) 0.0626(17) 0.0517(15) 0.0334(13) 0.0382(15) 0.0422(15)

loop_
_atom_type_symbol
_atom_type_description
_atom_type_scat_dispersion_real
_atom_type_scat_dispersion_imag
_atom_type_scat_source
C C 0.0033 0.0016 'International Tables Vol C Tables 4.2.6.8 and 6.1.1.4'
H H 0.0000 0.0000 'International Tables Vol C Tables 4.2.6.8 and 6.1.1.4'
O O 0.0106 0.0060 'International Tables Vol C Tables 4.2.6.8 and 6.1.1.4'
Na Na 0.0362 0.0249 'International Tables Vol C Tables 4.2.6.8 and 6.1.1.4'
Cl Cl 0.1484 0.1585 'International Tables Vol C Tables 4.2.6.8 and 6.1.1.4'
Zr Zr -2.9673 0.5597 'International Tables Vol C Tables 4.2.6.8 and 6.1.1.4'

loop_
_geom_angle_atom_site_label_1
_geom_angle_atom_site_label_2
_geom_angle_atom_site_label_3
_geom_angle
_geom_angle_site_symmetry_1
_geom_angle_site_symmetry_3
Na1 Zr1 Na1 180.0 . 2_556
Na1 Zr1 O1 124.66(4) . .
Na1 Zr1 O1 55.34(4) . 2_556
Na1 Zr1 O1 124.66(4) 2_556 2_556
Na1 Zr1 O2 49.16(4) 2_556 2_556
Na1 Zr1 O2 130.84(4) . 2_556
Na1 Zr1 O2 49.16(4) . .
Na1 Zr1 O3 52.73(4) . .
Na1 Zr1 O3 52.73(4) 2_556 2_556
Na1 Zr1 O3 127.27(4) . 2_556
O1 Zr1 Na1 55.34(4) . 2_556
O1 Zr1 O1 179.999(2) 2_556 .
O1 Zr1 O2 94.24(5) 2_556 2_556
O1 Zr1 O2 94.24(5) . .
O1 Zr1 O2 85.76(5) . 2_556
O1 Zr1 O3 94.30(5) 2_556 2_556
O1 Zr1 O3 85.70(5) . 2_556
O1 Zr1 O3 94.30(5) . .
O2 Zr1 Na1 130.84(4) . 2_556
O2 Zr1 O1 85.76(5) . 2_556
O2 Zr1 O2 180.0 . 2_556
O2 Zr1 O3 91.88(5) . 2_556
O2 Zr1 O3 88.12(5) 2_556 2_556
O2 Zr1 O3 88.12(5) . .
O3 Zr1 Na1 127.27(4) . 2_556
O3 Zr1 O1 85.70(5) . 2_556
O3 Zr1 O2 91.88(5) . 2_556
O3 Zr1 O3 180.0 . 2_556
C2 Cl1 Na1 106.06(7) . 2_556
Na1 Cl2 C8 102.61(7) . .
Na1 Cl3 C14 99.48(7) . .
Zr1 Na1 Cl1 101.56(2) . 2_556
Zr1 Na1 Cl2 96.77(2) . .
Zr1 Na1 Cl3 92.43(2) . .
Zr1 Na1 O1 39.42(3) . 2_556
Zr1 Na1 O2 39.47(3) . .
Zr1 Na1 O3 38.86(3) . .
Zr1 Na1 O4 97.83(5) . .
Zr1 Na1 O5 177.09(5) . .
Cl1 Na1 O1 62.17(3) 2_556 2_556
Cl2 Na1 Cl1 80.55(3) . 2_556
Cl2 Na1 Cl3 151.31(4) . .
Cl2 Na1 O1 88.69(4) . 2_556
Cl2 Na1 O2 66.45(4) . .
Cl2 Na1 O3 134.15(4) . .
Cl2 Na1 O4 101.08(5) . .
Cl2 Na1 O5 80.96(4) . .
Cl3 Na1 Cl1 70.99(2) . 2_556
Cl3 Na1 O1 81.33(4) . 2_556
Cl3 Na1 O2 130.87(4) . .
Cl3 Na1 O3 63.94(3) . .
Cl3 Na1 O4 104.50(5) . .
Cl3 Na1 O5 88.78(4) . .
O2 Na1 Cl1 118.20(4) . 2_556
O2 Na1 O1 66.22(4) . 2_556
O2 Na1 O3 68.86(4) . .
O2 Na1 O4 79.71(6) . .
O2 Na1 O5 139.81(6) . .
O3 Na1 Cl1 112.85(4) . 2_556
O3 Na1 O1 64.04(4) . 2_556
O3 Na1 O4 80.36(6) . .
O3 Na1 O5 143.77(6) . .
O4 Na1 Cl1 160.23(6) . 2_556
O4 Na1 O1 137.22(6) . 2_556
O4 Na1 O5 84.42(7) . .
O5 Na1 Cl1 76.34(5) . 2_556
O5 Na1 O1 138.36(6) . 2_556
Zr1 O1 Na1 85.24(5) . 2_556
Zr1 O1 C1 144.04(13) . .
C1 O1 Na1 129.76(12) . 2_556
Zr1 O2 Na1 91.37(5) . .
Zr1 O2 C7 134.07(11) . .
Na1 O2 C7 127.67(11) . .
Zr1 O3 Na1 88.41(5) . .
Zr1 O3 C13 150.34(12) . .
Na1 O3 C13 119.73(11) . .
Na1 O4 C19 124.25(16) . .
Na1 O4 C22 122.45(14) . .
C19 O4 C22 109.43(18) . .
Na1 O5 C23 125.41(14) . .
Na1 O5 C26 125.49(13) . .
C23 O5 C26 108.41(18) . .
O1 C1 C2 121.24(18) . .
O1 C1 C6 122.27(18) . .
C6 C1 C2 116.49(18) . .
Cl1 C2 C1 119.29(15) . .
Cl1 C2 C3 118.85(17) . .
C3 C2 C1 121.9(2) . .
C2 C3 H3A 119.9 . .
C4 C3 C2 120.2(2) . .
C4 C3 H3A 119.9 . .
C3 C4 C5 119.3(2) . .
C3 C4 H4A 120.3 . .
C5 C4 H4A 120.3 . .
C4 C5 C6 120.6(2) . .
C4 C5 H5A 119.7 . .
C6 C5 H5A 119.7 . .
C1 C6 H6A 119.3 . .
C5 C6 C1 121.5(2) . .
C5 C6 H6A 119.3 . .
O2 C7 C8 121.34(18) . .
O2 C7 C12 121.56(18) . .
C8 C7 C12 117.10(18) . .
Cl2 C8 C7 118.78(15) . .
Cl2 C8 C9 119.06(18) . .
C7 C8 C9 122.1(2) . .
C8 C9 C10 119.4(2) . .
C8 C9 H9A 120.3 . .
C10 C9 H9A 120.3 . .
C9 C10 C11 119.5(2) . .
C9 C10 H10A 120.2 . .
C11 C10 H10A 120.2 . .
C10 C11 C12 121.5(2) . .
C10 C11 H11A 119.2 . .
C12 C11 H11A 119.2 . .
C7 C12 C11 120.3(2) . .
C7 C12 H12A 119.9 . .
C11 C12 H12A 119.9 . .
O3 C13 C14 121.20(17) . .
O3 C13 C18 122.07(18) . .
C14 C13 C18 116.72(17) . .
Cl3 C14 C13 118.46(14) . .
Cl3 C14 C15 119.01(17) . .
C13 C14 C15 122.52(19) . .
C14 C15 C16 119.6(2) . .
C14 C15 H15A 120.2 . .
C16 C15 H15A 120.2 . .
C15 C16 C17 119.2(2) . .
C15 C16 H16A 120.4 . .
C17 C16 H16A 120.4 . .
C16 C17 C18 121.1(2) . .
C16 C17 H17A 119.5 . .
C18 C17 H17A 119.5 . .
C13 C18 C17 120.9(2) . .
C13 C18 H18A 119.5 . .
C17 C18 H18A 119.5 . .
O4 C19 C20 108.5(2) . .
O4 C19 H19A 110.0 . .
O4 C19 H19B 110.0 . .
C20 C19 H19A 110.0 . .
C20 C19 H19B 110.0 . .
H19A C19 H19B 108.4 . .
C19 C20 C21 107.4(3) . .
C19 C20 H20A 110.2 . .
C19 C20 H20B 110.2 . .
C21 C20 H20A 110.2 . .
C21 C20 H20B 110.2 . .
H20A C20 H20B 108.5 . .
C20 C21 C22 103.3(2) . .
C20 C21 H21A 111.1 . .
C20 C21 H21B 111.1 . .
C22 C21 H21A 111.1 . .
C22 C21 H21B 111.1 . .
H21A C21 H21B 109.1 . .
O4 C22 C21 105.6(2) . .
O4 C22 H22A 110.6 . .
O4 C22 H22B 110.6 . .
C21 C22 H22A 110.6 . .
C21 C22 H22B 110.6 . .
H22A C22 H22B 108.8 . .
O5 C23 C24A 102.9(3) . .
O5 C23 C24B 107.3(3) . .
O5 C23 H23A 111.2 . .
O5 C23 H23B 111.2 . .
C24A C23 C24B 30.8(3) . .
C24A C23 H23A 111.2 . .
C24A C23 H23B 111.2 . .
C24B C23 H23A 81.6 . .
C24B C23 H23B 131.9 . .
H23A C23 H23B 109.1 . .
C23 C24A C25A 102.6(4) . .
C23 C24A H24A 111.3 . .
C23 C24A H24B 111.3 . .
C25A C24A H24A 111.3 . .
C25A C24A H24B 111.3 . .
H24A C24A H24B 109.2 . .
C23 C24B C25B 109.9(4) . .
C23 C24B H24C 109.7 . .
C23 C24B H24D 109.7 . .
C25B C24B H24C 109.7 . .
C25B C24B H24D 109.7 . .
H24C C24B H24D 108.2 . .
C24A C25A C26 108.4(5) . .
C24A C25A H25A 110.0 . .
C24A C25A H25B 110.0 . .
C26 C25A H25A 110.0 . .
C26 C25A H25B 110.0 . .
H25A C25A H25B 108.4 . .
C24B C25B C26 106.2(4) . .
C24B C25B H25C 110.5 . .
C24B C25B H25D 110.5 . .
C26 C25B H25C 110.5 . .
C26 C25B H25D 110.5 . .
H25C C25B H25D 108.7 . .
O5 C26 C25A 107.8(4) . .
O5 C26 C25B 107.0(3) . .
O5 C26 H26A 110.2 . .
O5 C26 H26B 110.2 . .
C25A C26 C25B 19.8(4) . .
C25A C26 H26A 110.2 . .
C25A C26 H26B 110.2 . .
C25B C26 H26A 126.7 . .
C25B C26 H26B 92.7 . .
H26A C26 H26B 108.5 . .

loop_
_geom_bond_atom_site_label_1
_geom_bond_atom_site_label_2
_geom_bond_distance
_geom_bond_site_symmetry_2
Zr1 Na1 3.2634(8) 2_556
Zr1 Na1 3.2633(8) .
Zr1 O1 2.0793(13) .
Zr1 O1 2.0792(13) 2_556
Zr1 O2 2.0748(12) 2_556
Zr1 O2 2.0748(12) .
Zr1 O3 2.0480(12) .
Zr1 O3 2.0481(12) 2_556
Cl1 Na1 3.0326(10) 2_556
Cl1 C2 1.739(2) .
Cl2 Na1 2.8831(10) .
Cl2 C8 1.739(2) .
Cl3 Na1 2.9451(9) .
Cl3 C14 1.742(2) .
Na1 Cl1 3.0325(10) 2_556
Na1 O1 2.6935(15) 2_556
Na1 O2 2.4696(14) .
Na1 O3 2.5980(15) .
Na1 O4 2.3354(18) .
Na1 O5 2.4134(17) .
O1 Na1 2.6935(15) 2_556
O1 C1 1.330(2) .
O2 C7 1.337(2) .
O3 C13 1.339(2) .
O4 C19 1.409(3) .
O4 C22 1.435(3) .
O5 C23 1.423(3) .
O5 C26 1.440(3) .
C1 C2 1.405(3) .
C3 C2 1.393(3) .
C3 C4 1.367(4) .
C3 H3A 0.9300 .
C4 C5 1.392(4) .
C4 H4A 0.9300 .
C5 C6 1.382(3) .
C5 H5A 0.9300 .
C6 C1 1.400(3) .
C6 H6A 0.9300 .
C7 C8 1.396(3) .
C7 C12 1.396(3) .
C8 C9 1.392(3) .
C9 C10 1.378(4) .
C9 H9A 0.9300 .
C10 C11 1.366(4) .
C10 H10A 0.9300 .
C11 C12 1.393(3) .
C11 H11A 0.9300 .
C12 H12A 0.9300 .
C13 C14 1.401(3) .
C13 C18 1.394(3) .
C14 C15 1.386(3) .
C15 C16 1.379(3) .
C15 H15A 0.9300 .
C16 C17 1.385(4) .
C16 H16A 0.9300 .
C17 C18 1.388(3) .
C17 H17A 0.9300 .
C18 H18A 0.9300 .
C19 C20 1.410(4) .
C19 H19A 0.9700 .
C19 H19B 0.9700 .
C20 C21 1.476(4) .
C20 H20A 0.9700 .
C20 H20B 0.9700 .
C21 C22 1.504(4) .
C21 H21A 0.9700 .
C21 H21B 0.9700 .
C22 H22A 0.9700 .
C22 H22B 0.9700 .
C23 C24A 1.587(5) .
C23 C24B 1.467(6) .
C23 H23A 0.9700 .
C23 H23B 0.9700 .
C24A C25A 1.417(9) .
C24A H24A 0.9700 .
C24A H24B 0.9700 .
C24B C25B 1.394(7) .
C24B H24C 0.9700 .
C24B H24D 0.9700 .
C25A C26 1.456(8) .
C25A H25A 0.9700 .
C25A H25B 0.9700 .
C25B C26 1.505(6) .
C25B H25C 0.9700 .
C25B H25D 0.9700 .
C26 H26A 0.9700 .
C26 H26B 0.9700 .
